data_7222490
loop_
_publ_author_name
'Schlueter, M.'
'Heying, B.'
'Poettgen, R.'

_publ_section_title
;
 Transition metal-gallium ordering in Hf Co Ga2 and Hf Ni Ga2
;
_journal_name_full
;
Zeitschrift fuer Naturforschung, Teil B. Anorganische Chemie, Organische 
Chemie (42,1987-)
;
_journal_page_first 16
_journal_page_last 21
_journal_volume 58
_journal_year 2003
_chemical_formula_sum 'Co Ga2 Hf'
_chemical_name_systematic 'Hf Co Ga2'
_space_group_IT_number 107
_symmetry_space_group_name_Hall 'I 4 -2'
_symmetry_space_group_name_H-M 'I 4 m m'
_cell_angle_alpha 90
_cell_angle_beta 90
_cell_angle_gamma 90
_cell_formula_units_Z 20
_cell_length_a 12.224
_cell_length_b 12.224
_cell_length_c 8.12
_cell_volume 1213.341
_citation_journal_id_ASTM ZNBSEN
_cod_data_source_file Schlueter_ZNBSEN_2003_806.cif
_cod_data_source_block Co1Ga2Hf1
_cod_original_formula_sum 'Co1 Ga2 Hf1'
_cod_database_code 7222490

loop_
_symmetry_equiv_pos_as_xyz
x,y,z
-y,x,z
-x,-y,z
y,-x,z
-x,y,z
-y,-x,z
x,-y,z
y,x,z
x+1/2,y+1/2,z+1/2
-y+1/2,x+1/2,z+1/2
-x+1/2,-y+1/2,z+1/2
y+1/2,-x+1/2,z+1/2
-x+1/2,y+1/2,z+1/2
-y+1/2,-x+1/2,z+1/2
x+1/2,-y+1/2,z+1/2
y+1/2,x+1/2,z+1/2

loop_
_atom_site_label
_atom_site_type_symbol
_atom_site_fract_x
_atom_site_fract_y
_atom_site_fract_z
_atom_site_occupancy
_atom_site_U_iso_or_equiv
Ga2 Ga 0.16373 0 0.79856 1 0.0
Co1 Co 0.21513 0 0.486 1 0.0
Ga1 Ga 0.35153 0.85892 0.38697 1 0.0
Hf3 Hf 0 0 0.05397 1 0.0
Ga3 Ga 0.3824 0 0.65014 1 0.0
Co2 Co 0.33775 0.33775 0.4818 1 0.0
Hf1 Hf 0.28392 0 0.12608 1 0.0
Hf4 Hf 0 0 0.51997 1 0.0
Ga4 Ga 0.36848 0.36848 0.78943 1 0.0
Co3 Co 0 0.5 0.4005 1 0.0
Hf2 Hf 0.29907 0.29907 0.13546 1 0.0
